data_1502496
loop_
_publ_author_name
'Snyder, Scott A.'
'Brill, Zachary G.'

_publ_section_title
;
 Structural revision and total synthesis of caraphenol B and C.
;
_journal_issue 20
_journal_name_full 'Organic letters'
_journal_page_first 5524
_journal_page_last 5527
_journal_paper_doi 10.1021/ol2022406
_journal_volume 13
_journal_year 2011
_chemical_formula_sum 'C33 H34 O6'
_chemical_formula_weight 526.60
_chemical_name_systematic
; 
 ? 
;
_space_group_IT_number 2
_symmetry_cell_setting triclinic
_symmetry_space_group_name_Hall '-P 1'
_symmetry_space_group_name_H-M 'P -1'
_atom_sites_solution_hydrogens geom
_atom_sites_solution_primary direct
_atom_sites_solution_secondary difmap
_audit_creation_method SHELXL-97
_cell_angle_alpha 96.996(16)
_cell_angle_beta 91.269(16)
_cell_angle_gamma 101.912(16)
_cell_formula_units_Z 2
_cell_length_a 7.949(8)
_cell_length_b 9.108(9)
_cell_length_c 19.91(2)
_cell_measurement_reflns_used 3681
_cell_measurement_temperature 200(2)
_cell_measurement_theta_max 26.34
_cell_measurement_theta_min 2.40
_cell_volume 1398(2)
_computing_cell_refinement 'Bruker SAINT'
_computing_data_collection 'Bruker APEX2'
_computing_data_reduction 'Bruker SAINT'
_computing_molecular_graphics 'Bruker SHELXTL'
_computing_publication_material 'Bruker SHELXTL'
_computing_structure_refinement 'SHELXL-97 (Sheldrick, 2008)'
_computing_structure_solution 'SHELXS-97 (Sheldrick, 2008)'
_diffrn_ambient_temperature 200(2)
_diffrn_measured_fraction_theta_full 0.978
_diffrn_measured_fraction_theta_max 0.978
_diffrn_measurement_device_type 'Bruker APEX-II CCD'
_diffrn_measurement_method '\f and \w scans'
_diffrn_radiation_monochromator graphite
_diffrn_radiation_source 'fine-focus sealed tube'
_diffrn_radiation_type MoK\a
_diffrn_radiation_wavelength 0.71073
_diffrn_reflns_av_R_equivalents 0.0602
_diffrn_reflns_av_sigmaI/netI 0.1274
_diffrn_reflns_limit_h_max 11
_diffrn_reflns_limit_h_min -10
_diffrn_reflns_limit_k_max 12
_diffrn_reflns_limit_k_min -12
_diffrn_reflns_limit_l_max 27
_diffrn_reflns_limit_l_min -27
_diffrn_reflns_number 16143
_diffrn_reflns_theta_full 30.06
_diffrn_reflns_theta_max 30.06
_diffrn_reflns_theta_min 2.06
_exptl_absorpt_coefficient_mu 0.085
_exptl_absorpt_correction_T_max 0.9983
_exptl_absorpt_correction_T_min 0.9594
_exptl_absorpt_correction_type empirical
_exptl_absorpt_process_details SADABS
_exptl_crystal_colour COLORLESS
_exptl_crystal_density_diffrn 1.251
_exptl_crystal_density_method 'not measured'
_exptl_crystal_description PLATE
_exptl_crystal_F_000 560
_exptl_crystal_size_max 0.49
_exptl_crystal_size_mid 0.09
_exptl_crystal_size_min 0.02
_refine_diff_density_max 0.265
_refine_diff_density_min -0.215
_refine_diff_density_rms 0.047
_refine_ls_extinction_method none
_refine_ls_goodness_of_fit_ref 1.002
_refine_ls_hydrogen_treatment constr
_refine_ls_matrix_type full
_refine_ls_number_parameters 358
_refine_ls_number_reflns 8025
_refine_ls_number_restraints 0
_refine_ls_restrained_S_all 1.002
_refine_ls_R_factor_all 0.1784
_refine_ls_R_factor_gt 0.0619
_refine_ls_shift/su_max 0.000
_refine_ls_shift/su_mean 0.000
_refine_ls_structure_factor_coef Fsqd
_refine_ls_weighting_details 'calc w=1/[\s^2^(Fo^2^)+(0.0339P)^2^+0.0000P] where P=(Fo^2^+2Fc^2^)/3'
_refine_ls_weighting_scheme calc
_refine_ls_wR_factor_gt 0.0985
_refine_ls_wR_factor_ref 0.1247
_reflns_number_gt 3302
_reflns_number_total 8025
_reflns_threshold_expression >2sigma(I)
_cod_data_source_file ol2022406_si_002.cif
_cod_data_source_block fbws10
_cod_depositor_comments
;
The following automatic conversions were performed:

'_symmetry_cell_setting' value 'Triclinic' changed to 'triclinic'
according to /home/saulius/struct/CIF-dictionaries/cif_core.dic
dictionary named 'cif_core.dic' version 2.4.1 from
2010-06-29.

'_exptl_absorpt_correction_type' value 'EMPIRICAL'
changed to 'empirical' according to
/home/saulius/struct/CIF-dictionaries/cif_core.dic dictionary named
'cif_core.dic' version 2.4.1 from
2010-06-29.

'_refine_ls_hydrogen_treatment' value 'CONSTR' changed
to 'constr' according to
/home/saulius/struct/CIF-dictionaries/cif_core.dic dictionary named
'cif_core.dic' version 2.4.1 from 2010-06-29.

Automatic conversion script
Id: cif_fix_values 1715 2011-07-08 13:25:40Z adriana 
;
_cod_original_cell_volume 1399(2)
_cod_original_sg_symbol_H-M P-1
_cod_database_code 1502496

loop_
_symmetry_equiv_pos_as_xyz
'x, y, z'
'-x, -y, -z'

loop_
_atom_site_label
_atom_site_type_symbol
_atom_site_fract_x
_atom_site_fract_y
_atom_site_fract_z
_atom_site_U_iso_or_equiv
_atom_site_adp_type
_atom_site_occupancy
_atom_site_symmetry_multiplicity
_atom_site_calc_flag
_atom_site_refinement_flags
O1 O -0.3197(2) 0.99063(17) -0.06082(8) 0.0494(4) Uani 1 1 d .
H1A H -0.2777 1.0836 -0.0515 0.074 Uiso 1 1 calc R
O2 O 0.20478(18) 0.68650(16) 0.02567(7) 0.0369(4) Uani 1 1 d .
O3 O 0.33281(18) 0.25891(15) -0.12758(7) 0.0375(4) Uani 1 1 d .
O4 O -0.29818(19) 0.19895(17) -0.24871(7) 0.0445(4) Uani 1 1 d .
O5 O 0.0482(2) -0.02035(19) -0.41182(8) 0.0606(5) Uani 1 1 d .
O6 O 0.4245(3) 0.6746(2) -0.55119(9) 0.0694(6) Uani 1 1 d .
C1 C 0.2845(4) 0.6142(4) -0.59976(13) 0.0780(10) Uani 1 1 d .
H1B H 0.3200 0.6370 -0.6448 0.117 Uiso 1 1 calc R
H1C H 0.1863 0.6600 -0.5876 0.117 Uiso 1 1 calc R
H1D H 0.2512 0.5044 -0.6001 0.117 Uiso 1 1 calc R
C2 C 0.2078(4) -0.0206(3) -0.44231(13) 0.0721(9) Uani 1 1 d .
H2A H 0.1911 -0.0989 -0.4817 0.108 Uiso 1 1 calc R
H2B H 0.2904 -0.0418 -0.4094 0.108 Uiso 1 1 calc R
H2C H 0.2521 0.0785 -0.4569 0.108 Uiso 1 1 calc R
C3 C -0.4342(3) 0.0665(3) -0.26007(13) 0.0567(7) Uani 1 1 d .
H3A H -0.5314 0.0825 -0.2327 0.085 Uiso 1 1 calc R
H3B H -0.3924 -0.0206 -0.2471 0.085 Uiso 1 1 calc R
H3C H -0.4717 0.0470 -0.3081 0.085 Uiso 1 1 calc R
C4 C 0.3965(4) 0.6476(3) -0.48402(12) 0.0481(7) Uani 1 1 d .
C5 C 0.2460(3) 0.5634(3) -0.46217(12) 0.0485(7) Uani 1 1 d .
H5A H 0.1531 0.5181 -0.4938 0.058 Uiso 1 1 calc R
C6 C 0.2314(3) 0.5454(3) -0.39260(11) 0.0444(6) Uani 1 1 d .
H6A H 0.1272 0.4894 -0.3780 0.053 Uiso 1 1 calc R
C7 C 0.5346(3) 0.7117(3) -0.43758(12) 0.0491(7) Uani 1 1 d .
H7A H 0.6382 0.7683 -0.4523 0.059 Uiso 1 1 calc R
C8 C 0.5189(3) 0.6918(2) -0.36936(12) 0.0437(6) Uani 1 1 d .
H8A H 0.6132 0.7358 -0.3382 0.052 Uiso 1 1 calc R
C9 C 0.3673(3) 0.6083(2) -0.34502(11) 0.0354(5) Uani 1 1 d .
C10 C 0.0136(3) 0.9394(2) -0.18487(11) 0.0356(5) Uani 1 1 d .
H10A H 0.1099 0.9982 -0.2035 0.043 Uiso 1 1 calc R
C11 C -0.1221(3) 0.0841(2) -0.33215(11) 0.0394(6) Uani 1 1 d .
H11A H -0.2170 0.0067 -0.3503 0.047 Uiso 1 1 calc R
C12 C -0.1423(3) 0.1931(2) -0.27859(11) 0.0340(5) Uani 1 1 d .
C13 C 0.3461(3) 0.1751(2) -0.07085(11) 0.0411(6) Uani 1 1 d .
H13A H 0.3795 0.0797 -0.0870 0.062 Uiso 1 1 calc R
H13B H 0.2346 0.1538 -0.0500 0.062 Uiso 1 1 calc R
H13C H 0.4332 0.2354 -0.0373 0.062 Uiso 1 1 calc R
C14 C 0.0424(3) 0.0920(2) -0.35854(11) 0.0393(6) Uani 1 1 d .
C15 C 0.1834(3) 0.2051(2) -0.33143(11) 0.0375(6) Uani 1 1 d .
H15A H 0.2934 0.2088 -0.3498 0.045 Uiso 1 1 calc R
C16 C 0.2184(3) 0.6078(2) 0.08373(10) 0.0393(6) Uani 1 1 d .
H16A H 0.2123 0.6758 0.1253 0.059 Uiso 1 1 calc R
H16B H 0.3284 0.5753 0.0841 0.059 Uiso 1 1 calc R
H16C H 0.1236 0.5191 0.0811 0.059 Uiso 1 1 calc R
C17 C 0.2550(3) 0.6980(2) -0.22481(10) 0.0313(5) Uani 1 1 d .
H17A H 0.3254 0.8035 -0.2164 0.038 Uiso 1 1 calc R
C18 C -0.0787(3) 1.0109(2) -0.13597(11) 0.0365(6) Uani 1 1 d .
H18A H -0.0435 1.1165 -0.1216 0.044 Uiso 1 1 calc R
C19 C -0.2219(3) 0.9269(2) -0.10869(11) 0.0349(5) Uani 1 1 d .
C20 C 0.0753(3) 0.7043(2) -0.25615(10) 0.0346(5) Uani 1 1 d .
H20A H 0.0924 0.7587 -0.2964 0.042 Uiso 1 1 calc R
H20B H 0.0115 0.5998 -0.2716 0.042 Uiso 1 1 calc R
C21 C -0.0335(3) 0.7825(2) -0.20691(10) 0.0325(5) Uani 1 1 d .
C22 C -0.2739(3) 0.7713(3) -0.13084(11) 0.0378(6) Uani 1 1 d .
H22A H -0.3725 0.7133 -0.1132 0.045 Uiso 1 1 calc R
C23 C 0.3608(3) 0.5968(2) -0.26907(10) 0.0317(5) Uani 1 1 d .
H23A H 0.4825 0.6388 -0.2518 0.038 Uiso 1 1 calc R
C24 C -0.1792(3) 0.7019(2) -0.17924(11) 0.0352(5) Uani 1 1 d .
H24A H -0.2153 0.5965 -0.1937 0.042 Uiso 1 1 calc R
C25 C -0.0020(3) 0.3058(2) -0.25118(10) 0.0316(5) Uani 1 1 d .
H25A H -0.0184 0.3781 -0.2147 0.038 Uiso 1 1 calc R
C26 C 0.3170(3) 0.4345(2) -0.24303(10) 0.0320(5) Uani 1 1 d .
H26A H 0.4221 0.3901 -0.2457 0.038 Uiso 1 1 calc R
C27 C 0.1619(3) 0.3139(2) -0.27658(10) 0.0308(5) Uani 1 1 d .
C28 C 0.2308(3) 0.6130(2) -0.03807(10) 0.0289(5) Uani 1 1 d .
C29 C 0.2956(3) 0.4020(2) -0.11320(10) 0.0296(5) Uani 1 1 d .
C30 C 0.2507(2) 0.6290(2) -0.15793(10) 0.0276(5) Uani 1 1 d .
C31 C 0.2211(3) 0.6952(2) -0.09285(10) 0.0295(5) Uani 1 1 d .
H31A H 0.1951 0.7930 -0.0861 0.035 Uiso 1 1 calc R
C32 C 0.2899(2) 0.4837(2) -0.16854(10) 0.0280(5) Uani 1 1 d .
C33 C 0.2663(3) 0.4669(2) -0.04754(10) 0.0309(5) Uani 1 1 d .
H33A H 0.2705 0.4123 -0.0100 0.037 Uiso 1 1 calc R

loop_
_atom_site_aniso_label
_atom_site_aniso_U_11
_atom_site_aniso_U_22
_atom_site_aniso_U_33
_atom_site_aniso_U_23
_atom_site_aniso_U_13
_atom_site_aniso_U_12
O1 0.0522(11) 0.0404(10) 0.0596(11) 0.0054(9) 0.0151(9) 0.0182(9)
O2 0.0491(10) 0.0361(9) 0.0274(9) 0.0044(7) 0.0046(7) 0.0128(8)
O3 0.0476(10) 0.0289(9) 0.0389(9) 0.0043(7) 0.0011(7) 0.0152(8)
O4 0.0368(10) 0.0429(10) 0.0490(10) -0.0003(8) 0.0051(8) 0.0006(8)
O5 0.0724(13) 0.0574(12) 0.0493(11) -0.0150(9) 0.0082(10) 0.0195(10)
O6 0.0845(15) 0.0878(15) 0.0445(12) 0.0232(11) 0.0173(10) 0.0276(12)
C1 0.091(2) 0.114(3) 0.0446(18) 0.0190(18) -0.0009(17) 0.054(2)
C2 0.087(2) 0.073(2) 0.0554(19) -0.0173(16) 0.0117(16) 0.0301(18)
C3 0.0394(16) 0.0493(17) 0.074(2) 0.0016(14) 0.0014(14) -0.0034(14)
C4 0.0674(19) 0.0478(16) 0.0366(15) 0.0134(13) 0.0184(14) 0.0228(14)
C5 0.0552(18) 0.0516(16) 0.0409(15) 0.0035(13) -0.0001(13) 0.0183(14)
C6 0.0467(16) 0.0478(15) 0.0417(15) 0.0113(12) 0.0079(12) 0.0126(13)
C7 0.0563(18) 0.0456(16) 0.0458(16) 0.0106(13) 0.0194(13) 0.0075(13)
C8 0.0505(16) 0.0367(14) 0.0425(15) 0.0044(11) 0.0116(12) 0.0057(12)
C9 0.0410(14) 0.0314(13) 0.0351(14) 0.0044(11) 0.0077(11) 0.0099(11)
C10 0.0329(13) 0.0344(13) 0.0416(14) 0.0112(11) 0.0024(10) 0.0077(11)
C11 0.0420(15) 0.0331(13) 0.0400(14) 0.0028(11) -0.0056(11) 0.0024(11)
C12 0.0381(14) 0.0313(13) 0.0329(13) 0.0043(11) 0.0028(11) 0.0077(11)
C13 0.0467(15) 0.0346(13) 0.0456(15) 0.0103(11) -0.0018(11) 0.0143(12)
C14 0.0561(17) 0.0308(13) 0.0313(13) -0.0031(11) -0.0017(12) 0.0148(12)
C15 0.0419(15) 0.0381(14) 0.0348(13) 0.0026(11) 0.0067(11) 0.0143(12)
C16 0.0458(15) 0.0417(14) 0.0316(13) 0.0052(11) 0.0049(10) 0.0114(12)
C17 0.0343(13) 0.0259(12) 0.0336(13) 0.0048(10) 0.0057(10) 0.0054(10)
C18 0.0386(14) 0.0277(12) 0.0438(14) 0.0041(11) -0.0007(11) 0.0090(11)
C19 0.0351(14) 0.0352(14) 0.0382(14) 0.0052(11) 0.0023(11) 0.0159(11)
C20 0.0419(14) 0.0313(13) 0.0312(12) 0.0053(10) 0.0005(10) 0.0082(11)
C21 0.0356(14) 0.0315(13) 0.0333(13) 0.0084(10) -0.0014(10) 0.0112(11)
C22 0.0312(13) 0.0392(14) 0.0443(14) 0.0113(12) 0.0029(11) 0.0071(11)
C23 0.0286(13) 0.0306(12) 0.0342(13) 0.0035(10) 0.0046(10) 0.0025(10)
C24 0.0375(14) 0.0273(12) 0.0410(14) 0.0058(11) -0.0024(11) 0.0068(11)
C25 0.0361(14) 0.0273(12) 0.0302(12) 0.0017(10) 0.0024(10) 0.0053(11)
C26 0.0298(13) 0.0318(13) 0.0350(13) 0.0033(10) 0.0048(10) 0.0081(10)
C27 0.0375(14) 0.0276(12) 0.0290(12) 0.0066(10) 0.0021(10) 0.0090(10)
C28 0.0278(13) 0.0284(12) 0.0288(12) 0.0012(10) 0.0004(9) 0.0032(10)
C29 0.0257(12) 0.0246(12) 0.0380(13) 0.0030(10) -0.0003(10) 0.0044(10)
C30 0.0240(12) 0.0249(12) 0.0324(12) 0.0025(10) 0.0017(9) 0.0022(10)
C31 0.0314(13) 0.0249(11) 0.0316(13) 0.0000(10) 0.0028(10) 0.0065(10)
C32 0.0248(12) 0.0267(12) 0.0313(12) 0.0029(10) 0.0018(9) 0.0036(10)
C33 0.0311(13) 0.0301(12) 0.0315(13) 0.0069(10) -0.0006(10) 0.0052(10)

loop_
_atom_type_symbol
_atom_type_description
_atom_type_scat_dispersion_real
_atom_type_scat_dispersion_imag
_atom_type_scat_source
C C 0.0033 0.0016 'International Tables Vol C Tables 4.2.6.8 and 6.1.1.4'
H H 0.0000 0.0000 'International Tables Vol C Tables 4.2.6.8 and 6.1.1.4'
O O 0.0106 0.0060 'International Tables Vol C Tables 4.2.6.8 and 6.1.1.4'

loop_
_geom_angle_atom_site_label_1
_geom_angle_atom_site_label_2
_geom_angle_atom_site_label_3
_geom_angle
C28 O2 C16 117.60(17)
C29 O3 C13 117.16(17)
C12 O4 C3 118.04(18)
C14 O5 C2 118.1(2)
C4 O6 C1 116.8(2)
C5 C4 C7 119.9(2)
C5 C4 O6 124.9(2)
C7 C4 O6 115.2(2)
C4 C5 C6 119.9(2)
C9 C6 C5 121.4(2)
C8 C7 C4 119.5(2)
C7 C8 C9 122.3(2)
C6 C9 C8 117.0(2)
C6 C9 C23 124.7(2)
C8 C9 C23 118.3(2)
C18 C10 C21 121.7(2)
C12 C11 C14 118.5(2)
O4 C12 C25 115.2(2)
O4 C12 C11 124.1(2)
C25 C12 C11 120.8(2)
O5 C14 C15 125.1(2)
O5 C14 C11 113.9(2)
C15 C14 C11 121.0(2)
C14 C15 C27 120.0(2)
C30 C17 C20 115.12(16)
C30 C17 C23 101.00(17)
C20 C17 C23 115.67(18)
C19 C18 C10 120.0(2)
O1 C19 C18 123.0(2)
O1 C19 C22 117.6(2)
C18 C19 C22 119.5(2)
C21 C20 C17 113.49(18)
C24 C21 C10 116.8(2)
C24 C21 C20 122.0(2)
C10 C21 C20 121.10(19)
C19 C22 C24 119.6(2)
C9 C23 C17 118.20(17)
C9 C23 C26 120.05(17)
C17 C23 C26 105.77(16)
C21 C24 C22 122.4(2)
C27 C25 C12 121.2(2)
C32 C26 C27 111.81(17)
C32 C26 C23 99.43(16)
C27 C26 C23 119.23(18)
C25 C27 C15 118.5(2)
C25 C27 C26 120.3(2)
C15 C27 C26 121.2(2)
O2 C28 C31 115.72(19)
O2 C28 C33 122.91(18)
C31 C28 C33 121.4(2)
O3 C29 C32 116.25(19)
O3 C29 C33 123.80(18)
C32 C29 C33 119.9(2)
C31 C30 C32 121.32(19)
C31 C30 C17 128.16(19)
C32 C30 C17 110.46(18)
C28 C31 C30 118.4(2)
C29 C32 C30 119.42(19)
C29 C32 C26 128.22(19)
C30 C32 C26 112.35(17)
C28 C33 C29 119.55(19)

loop_
_geom_bond_atom_site_label_1
_geom_bond_atom_site_label_2
_geom_bond_distance
O1 C19 1.391(3)
O2 C28 1.401(3)
O2 C16 1.446(3)
O3 C29 1.393(3)
O3 C13 1.452(3)
O4 C12 1.395(3)
O4 C3 1.436(3)
O5 C14 1.390(3)
O5 C2 1.419(3)
O6 C4 1.403(3)
O6 C1 1.431(3)
C4 C5 1.390(3)
C4 C7 1.400(4)
C5 C6 1.419(3)
C6 C9 1.400(3)
C7 C8 1.397(3)
C8 C9 1.415(3)
C9 C23 1.530(3)
C10 C18 1.409(3)
C10 C21 1.412(3)
C11 C12 1.402(3)
C11 C14 1.411(3)
C12 C25 1.400(3)
C14 C15 1.404(3)
C15 C27 1.421(3)
C17 C30 1.539(3)
C17 C20 1.560(3)
C17 C23 1.578(3)
C18 C19 1.395(3)
C19 C22 1.404(3)
C20 C21 1.529(3)
C21 C24 1.399(3)
C22 C24 1.405(3)
C23 C26 1.599(3)
C25 C27 1.399(3)
C26 C32 1.530(3)
C26 C27 1.548(3)
C28 C31 1.405(3)
C28 C33 1.408(3)
C29 C32 1.408(3)
C29 C33 1.413(3)
C30 C31 1.407(3)
C30 C32 1.413(3)

loop_
_geom_hbond_atom_site_label_D
_geom_hbond_atom_site_label_H
_geom_hbond_atom_site_label_A
_geom_hbond_distance_DH
_geom_hbond_distance_HA
_geom_hbond_distance_DA
_geom_hbond_angle_DHA
_geom_hbond_site_symmetry_A
O1 H1A O2 0.84 2.05 2.887(3) 173.0 2_575
